data_1555107
loop_
_publ_author_name
'Rashid, Showkat'
'Bhat, Bilal A.'
'Mehta, Goverdhan'

_publ_section_title
;
 Regenerative \g-Lactone Annulations: A Modular, Iterative Approach to
 Oligo-tetrahydrofuran Molecular Stairs and Related Frameworks.
;
_journal_issue 14
_journal_name_full 'Organic letters'
_journal_page_first 3604
_journal_page_last 3607
_journal_paper_doi 10.1021/acs.orglett.5b01707
_journal_volume 17
_journal_year 2015
_chemical_compound_source 'see text'
_chemical_formula_iupac 'C10 H12 O3'
_chemical_formula_moiety 'C10 H12 O3'
_chemical_formula_structural 'C10 H12 O3'
_chemical_formula_sum 'C10 H12 O3'
_chemical_formula_weight 180.20
_chemical_name_systematic
;
(1R*,5S*,8S*)-4,6-Dioxatricyclo[6.4.0.0^1,5^]dodec-10-en-7-one

;
_space_group_IT_number 61
_space_group_name_Hall '-P 2ac 2ab'
_space_group_name_H-M_alt 'P b c a'
_symmetry_cell_setting orthorhombic
_symmetry_Int_Tables_number 61
_symmetry_space_group_name_Hall '-P 2ac 2ab'
_symmetry_space_group_name_H-M 'P b c a'
_atom_sites_solution_hydrogens geom
_atom_sites_solution_primary direct
_atom_sites_solution_secondary difmap
_cell_angle_alpha 90
_cell_angle_beta 90
_cell_angle_gamma 90
_cell_formula_units_Z 8
_cell_length_a 8.8394(10)
_cell_length_b 8.5924(10)
_cell_length_c 23.437(3)
_cell_measurement_reflns_used 3827
_cell_measurement_temperature 291(2)
_cell_measurement_theta_max 22.92
_cell_measurement_theta_min 2.89
_cell_volume 1780.1(4)
_computing_cell_refinement 'SMART (Bruker, 1998)'
_computing_data_collection 'SMART (Bruker, 1998)'
_computing_data_reduction 'SAINT (Bruker, 1998)'
_computing_molecular_graphics 'PLATON (Spek, 2003) and CAMERON (Watkin et al., 1993)'
_computing_publication_material 'PLATON (Spek, 2003)'
_computing_structure_refinement 'SHELXL-97 (Sheldrick, 2008)'
_computing_structure_solution 'SIR92 (Altomare et al., 1994)'
_diffrn_ambient_temperature 291(2)
_diffrn_measured_fraction_theta_full 0.998
_diffrn_measured_fraction_theta_max 0.998
_diffrn_measurement_device_type 'Bruker AXS SMART APEX CCD area-detector'
_diffrn_measurement_method '\f and \w scans'
_diffrn_radiation_monochromator graphite
_diffrn_radiation_source 'fine-focus sealed tube'
_diffrn_radiation_type MoKa
_diffrn_radiation_wavelength 0.71073
_diffrn_reflns_av_R_equivalents 0.0487
_diffrn_reflns_av_sigmaI/netI 0.0235
_diffrn_reflns_limit_h_max 10
_diffrn_reflns_limit_h_min -11
_diffrn_reflns_limit_k_max 10
_diffrn_reflns_limit_k_min -10
_diffrn_reflns_limit_l_max 29
_diffrn_reflns_limit_l_min -29
_diffrn_reflns_number 17219
_diffrn_reflns_reduction_process
;
;
_diffrn_reflns_theta_full 26.39
_diffrn_reflns_theta_max 26.39
_diffrn_reflns_theta_min 1.74
_exptl_absorpt_coefficient_mu 0.099
_exptl_absorpt_correction_T_max 0.9902
_exptl_absorpt_correction_T_min 0.9548
_exptl_absorpt_correction_type multi-scan
_exptl_absorpt_process_details '(SADABS; Sheldrick, 2003)'
_exptl_crystal_colour colorless
_exptl_crystal_density_diffrn 1.345
_exptl_crystal_density_method 'Not Measured'
_exptl_crystal_description block
_exptl_crystal_F_000 768
_exptl_crystal_size_max 0.20
_exptl_crystal_size_mid 0.20
_exptl_crystal_size_min 0.10
_refine_diff_density_max 0.283
_refine_diff_density_min -0.136
_refine_diff_density_rms 0.053
_refine_ls_extinction_method none
_refine_ls_goodness_of_fit_ref 1.220
_refine_ls_hydrogen_treatment mixed
_refine_ls_matrix_type full
_refine_ls_number_parameters 126
_refine_ls_number_reflns 1827
_refine_ls_number_restraints 0
_refine_ls_restrained_S_all 1.220
_refine_ls_R_factor_all 0.0796
_refine_ls_R_factor_gt 0.0696
_refine_ls_shift/su_max 0.001
_refine_ls_shift/su_mean 0.000
_refine_ls_structure_factor_coef Fsqd
_refine_ls_weighting_details 'calc w=1/[\s^2^(Fo^2^)+(0.0628P)^2^+0.7906P] where P=(Fo^2^+2Fc^2^)/3'
_refine_ls_weighting_scheme calc
_refine_ls_wR_factor_gt 0.1582
_refine_ls_wR_factor_ref 0.1644
_reflns_number_gt 1571
_reflns_number_total 1827
_reflns_threshold_expression I>2\s(I)
_cod_data_source_file ol5b01707_si_002.cif
_cod_data_source_block compound_33
_cod_depositor_comments
;
The following automatic conversions were performed:

data item '_symmetry_cell_setting' value 'Orthorhombic' was changed
to 'orthorhombic' in accordance with the
/home/saulius/struct/COD-crude-data/automatic-downloads/DataCite-retrospective/ACS/depositions/lib/dictionaries/cif_core.dic
dictionary named 'cif_core.dic' version 2.4.2 last updated on
2011-04-26.

Automatic conversion script
Id: cif_fix_values 6909 2019-04-08 15:41:33Z antanas 
;
_cod_database_code 1555107

loop_
_symmetry_equiv_pos_site_id
_symmetry_equiv_pos_as_xyz
1 x,y,z
2 1/2-x,-y,1/2+z
3 1/2+x,1/2-y,-z
4 -x,1/2+y,1/2-z
5 -x,-y,-z
6 1/2+x,y,1/2-z
7 1/2-x,1/2+y,z
8 x,1/2-y,1/2+z

loop_
_atom_site_label
_atom_site_type_symbol
_atom_site_fract_x
_atom_site_fract_y
_atom_site_fract_z
_atom_site_U_iso_or_equiv
_atom_site_adp_type
_atom_site_occupancy
_atom_site_symmetry_multiplicity
_atom_site_calc_flag
_atom_site_refinement_flags
O2 O 0.77767(18) 0.0192(2) 0.84786(7) 0.0534(5) Uani 1 1 d .
O1 O 0.6310(2) -0.0082(2) 0.76650(7) 0.0658(6) Uani 1 1 d .
O3 O 0.8456(2) 0.1647(3) 0.92179(9) 0.0704(6) Uani 1 1 d .
C2 C 0.4974(3) 0.1860(3) 0.81791(10) 0.0462(6) Uani 1 1 d .
H2A H 0.3930 0.2203 0.8164 0.055 Uiso 1 1 calc R
H2B H 0.5592 0.2700 0.8328 0.055 Uiso 1 1 calc R
C3 C 0.5133(2) 0.0386(2) 0.85519(9) 0.0376(5) Uani 1 1 d .
C6 C 0.5872(2) 0.0672(2) 0.91271(9) 0.0397(5) Uani 1 1 d .
C4 C 0.6374(3) -0.0449(3) 0.82318(10) 0.0485(6) Uani 1 1 d .
C10 C 0.3638(3) -0.0427(3) 0.86406(11) 0.0541(7) Uani 1 1 d .
H10A H 0.3059 -0.0422 0.8289 0.065 Uiso 1 1 calc R
H10B H 0.3807 -0.1500 0.8752 0.065 Uiso 1 1 calc R
C7 C 0.5013(3) 0.1831(3) 0.94858(11) 0.0543(6) Uani 1 1 d .
H7A H 0.5372 0.1800 0.9877 0.065 Uiso 1 1 calc R
H7B H 0.5164 0.2875 0.9339 0.065 Uiso 1 1 calc R
C5 C 0.7484(3) 0.0937(3) 0.89743(10) 0.0459(5) Uani 1 1 d .
C8 C 0.3377(3) 0.1412(3) 0.94628(12) 0.0626(7) Uani 1 1 d .
H8 H 0.2733 0.1889 0.9723 0.075 Uiso 1 1 calc R
C9 C 0.2781(3) 0.0416(3) 0.91012(13) 0.0638(8) Uani 1 1 d .
H9 H 0.1750 0.0218 0.9132 0.077 Uiso 1 1 calc R
C1 C 0.5513(4) 0.1370(3) 0.76024(11) 0.0661(8) Uani 1 1 d .
H1A H 0.4660 0.1241 0.7346 0.079 Uiso 1 1 calc R
H1B H 0.6181 0.2155 0.7444 0.079 Uiso 1 1 calc R
H6 H 0.589(3) -0.022(3) 0.9340(11) 0.046(6) Uiso 1 1 d .
H4 H 0.645(3) -0.157(3) 0.8281(10) 0.053(7) Uiso 1 1 d .

loop_
_atom_site_aniso_label
_atom_site_aniso_U_11
_atom_site_aniso_U_22
_atom_site_aniso_U_33
_atom_site_aniso_U_23
_atom_site_aniso_U_13
_atom_site_aniso_U_12
O2 0.0428(10) 0.0575(10) 0.0598(11) 0.0013(8) 0.0057(7) 0.0067(8)
O1 0.0844(14) 0.0676(13) 0.0455(10) -0.0050(8) 0.0047(9) 0.0137(10)
O3 0.0546(11) 0.0764(14) 0.0802(13) 0.0018(11) -0.0171(10) -0.0167(10)
C2 0.0465(13) 0.0375(12) 0.0548(13) 0.0107(10) -0.0047(10) 0.0004(9)
C3 0.0400(11) 0.0266(9) 0.0463(12) 0.0037(9) -0.0015(9) -0.0013(8)
C6 0.0457(12) 0.0319(10) 0.0416(12) 0.0065(9) -0.0013(9) 0.0013(9)
C4 0.0575(15) 0.0388(12) 0.0491(13) -0.0017(10) 0.0013(11) 0.0068(10)
C10 0.0503(14) 0.0434(13) 0.0685(16) 0.0073(12) -0.0060(12) -0.0112(11)
C7 0.0658(16) 0.0497(14) 0.0474(13) -0.0041(11) 0.0048(12) 0.0052(12)
C5 0.0462(12) 0.0403(11) 0.0513(12) 0.0088(10) -0.0053(11) 0.0009(10)
C8 0.0616(16) 0.0635(17) 0.0628(16) 0.0064(14) 0.0202(13) 0.0160(14)
C9 0.0424(14) 0.0651(17) 0.084(2) 0.0213(16) 0.0113(13) -0.0012(12)
C1 0.0782(19) 0.0693(18) 0.0509(15) 0.0128(13) -0.0045(13) 0.0028(16)

loop_
_atom_type_symbol
_atom_type_description
_atom_type_scat_dispersion_real
_atom_type_scat_dispersion_imag
_atom_type_scat_source
C C 0.0033 0.0016 ' International Tables Vol C Tables 4.2.6.8 and 6.1.1.4'
H H 0.0000 0.0000 ' International Tables Vol C Tables 4.2.6.8 and 6.1.1.4'
O O 0.0106 0.0060 ' International Tables Vol C Tables 4.2.6.8 and 6.1.1.4'

loop_
_geom_angle_atom_site_label_1
_geom_angle_atom_site_label_2
_geom_angle_atom_site_label_3
_geom_angle
C5 O2 C4 110.68(17)
C4 O1 C1 108.61(19)
C1 C2 C3 104.57(19)
C1 C2 H2A 110.8
C3 C2 H2A 110.8
C1 C2 H2B 110.8
C3 C2 H2B 110.8
H2A C2 H2B 108.9
C10 C3 C4 118.99(19)
C10 C3 C6 109.26(18)
C4 C3 C6 101.84(18)
C10 C3 C2 112.23(19)
C4 C3 C2 100.04(18)
C6 C3 C2 114.08(18)
C5 C6 C7 121.0(2)
C5 C6 C3 102.92(17)
C7 C6 C3 112.65(19)
C5 C6 H6 103.8(15)
C7 C6 H6 105.0(15)
C3 C6 H6 111.0(15)
O1 C4 O2 109.3(2)
O1 C4 C3 110.1(2)
O2 C4 C3 103.80(18)
O1 C4 H4 110.2(15)
O2 C4 H4 105.5(15)
C3 C4 H4 117.5(15)
C9 C10 C3 108.4(2)
C9 C10 H10A 110.0
C3 C10 H10A 110.0
C9 C10 H10B 110.0
C3 C10 H10B 110.0
H10A C10 H10B 108.4
C8 C7 C6 108.0(2)
C8 C7 H7A 110.1
C6 C7 H7A 110.1
C8 C7 H7B 110.1
C6 C7 H7B 110.1
H7A C7 H7B 108.4
O3 C5 O2 120.9(2)
O3 C5 C6 130.5(2)
O2 C5 C6 108.55(19)
C9 C8 C7 124.7(2)
C9 C8 H8 117.6
C7 C8 H8 117.6
C8 C9 C10 125.1(2)
C8 C9 H9 117.5
C10 C9 H9 117.5
O1 C1 C2 107.94(19)
O1 C1 H1A 110.1
C2 C1 H1A 110.1
O1 C1 H1B 110.1
C2 C1 H1B 110.1
H1A C1 H1B 108.4

loop_
_geom_bond_atom_site_label_1
_geom_bond_atom_site_label_2
_geom_bond_distance
O2 C5 1.352(3)
O2 C4 1.475(3)
O1 C4 1.367(3)
O1 C1 1.440(3)
O3 C5 1.198(3)
C2 C1 1.494(4)
C2 C3 1.545(3)
C2 H2A 0.9700
C2 H2B 0.9700
C3 C10 1.509(3)
C3 C4 1.511(3)
C3 C6 1.519(3)
C6 C5 1.486(3)
C6 C7 1.508(3)
C6 H6 0.91(3)
C4 H4 0.97(3)
C10 C9 1.505(4)
C10 H10A 0.9700
C10 H10B 0.9700
C7 C8 1.491(4)
C7 H7A 0.9700
C7 H7B 0.9700
C8 C9 1.314(4)
C8 H8 0.9300
C9 H9 0.9300
C1 H1A 0.9700
C1 H1B 0.9700

loop_
_geom_torsion_atom_site_label_1
_geom_torsion_atom_site_label_2
_geom_torsion_atom_site_label_3
_geom_torsion_atom_site_label_4
_geom_torsion
C1 C2 C3 C10 -101.5(2)
C1 C2 C3 C4 25.7(2)
C1 C2 C3 C6 133.6(2)
C10 C3 C6 C5 160.89(18)
C4 C3 C6 C5 34.2(2)
C2 C3 C6 C5 -72.6(2)
C10 C3 C6 C7 -67.1(2)
C4 C3 C6 C7 166.18(19)
C2 C3 C6 C7 59.4(3)
C1 O1 C4 O2 -91.4(2)
C1 O1 C4 C3 22.0(3)
C5 O2 C4 O1 133.0(2)
C5 O2 C4 C3 15.6(2)
C10 C3 C4 O1 92.7(3)
C6 C3 C4 O1 -147.2(2)
C2 C3 C4 O1 -29.8(2)
C10 C3 C4 O2 -150.5(2)
C6 C3 C4 O2 -30.4(2)
C2 C3 C4 O2 87.0(2)
C4 C3 C10 C9 163.9(2)
C6 C3 C10 C9 47.7(2)
C2 C3 C10 C9 -79.9(2)
C5 C6 C7 C8 168.5(2)
C3 C6 C7 C8 46.2(3)
C4 O2 C5 O3 -173.9(2)
C4 O2 C5 C6 6.8(2)
C7 C6 C5 O3 27.7(4)
C3 C6 C5 O3 154.6(3)
C7 C6 C5 O2 -153.1(2)
C3 C6 C5 O2 -26.3(2)
C6 C7 C8 C9 -12.7(4)
C7 C8 C9 C10 -1.9(4)
C3 C10 C9 C8 -16.3(4)
C4 O1 C1 C2 -3.7(3)
C3 C2 C1 O1 -15.0(3)
